data_7042737
loop_
_publ_author_name
'Song, You'
'Yang, Li'
'Li, Jing'
'Pu, Tian-Cheng'
'Kong, Ming'

_publ_section_title
;
 Metal-ion induced ferromagnetic polarization in mixed-spin system
;
_journal_name_full 'Dalton Trans.'
_journal_paper_doi 10.1039/C7DT00753A
_journal_year 2017
_chemical_formula_sum 'C48 H45 Cl Cu3 O24 Zn'
_chemical_formula_weight 1297.28
_space_group_crystal_system trigonal
_space_group_IT_number 148
_space_group_name_Hall '-R 3'
_space_group_name_H-M_alt 'R -3 :H'
_symmetry_space_group_name_Hall '-R 3'
_symmetry_space_group_name_H-M 'R -3 :H'
_atom_sites_solution_hydrogens mixed
_audit_creation_method SHELXL-2016/6
_audit_update_record
;
2017-03-28 deposited with the CCDC.
2017-04-20 downloaded from the CCDC.
;
_cell_angle_alpha 90
_cell_angle_beta 90
_cell_angle_gamma 120
_cell_formula_units_Z 6
_cell_length_a 12.896(8)
_cell_length_b 12.896(8)
_cell_length_c 53.12(3)
_cell_measurement_reflns_used 4044
_cell_measurement_temperature 293(2)
_cell_measurement_theta_max 28.024
_cell_measurement_theta_min 1.978
_cell_volume 7651(8)
_computing_cell_refinement 'Bruker SMART'
_computing_data_collection 'Bruker SMART'
_computing_data_reduction 'Bruker SAINT'
_computing_molecular_graphics 'Bruker SHELXTL'
_computing_publication_material 'Bruker SHELXTL'
_computing_structure_refinement 'SHELXL-2016/6 (Sheldrick, 2016)'
_computing_structure_solution 'SHELXT 2014/4 (Sheldrick, 2014)'
_diffrn_ambient_temperature 293(2)
_diffrn_measured_fraction_theta_full 0.985
_diffrn_measured_fraction_theta_max 0.981
_diffrn_measurement_device_type 'CCD area detector'
_diffrn_measurement_method 'phi and omega scans'
_diffrn_radiation_type MoK\a
_diffrn_radiation_wavelength 0.71073
_diffrn_reflns_av_R_equivalents 0.0567
_diffrn_reflns_av_unetI/netI 0.0545
_diffrn_reflns_Laue_measured_fraction_full 0.985
_diffrn_reflns_Laue_measured_fraction_max 0.981
_diffrn_reflns_limit_h_max 16
_diffrn_reflns_limit_h_min -16
_diffrn_reflns_limit_k_max 16
_diffrn_reflns_limit_k_min -16
_diffrn_reflns_limit_l_max 70
_diffrn_reflns_limit_l_min -64
_diffrn_reflns_number 22146
_diffrn_reflns_point_group_measured_fraction_full 0.985
_diffrn_reflns_point_group_measured_fraction_max 0.981
_diffrn_reflns_theta_full 25.242
_diffrn_reflns_theta_max 28.024
_diffrn_reflns_theta_min 1.978
_diffrn_source 'sealed tube'
_exptl_absorpt_coefficient_mu 1.838
_exptl_absorpt_correction_T_max 0.729
_exptl_absorpt_correction_T_min 0.632
_exptl_absorpt_correction_type multi-scan
_exptl_crystal_colour black
_exptl_crystal_density_diffrn 1.689
_exptl_crystal_density_method 'not measured'
_exptl_crystal_description bulk
_exptl_crystal_F_000 3954
_exptl_crystal_size_max 0.25
_exptl_crystal_size_mid 0.22
_exptl_crystal_size_min 0.17
_refine_diff_density_max 0.677
_refine_diff_density_min -0.690
_refine_diff_density_rms 0.098
_refine_ls_extinction_method none
_refine_ls_goodness_of_fit_ref 1.043
_refine_ls_hydrogen_treatment constr
_refine_ls_matrix_type full
_refine_ls_number_parameters 234
_refine_ls_number_reflns 4044
_refine_ls_number_restraints 0
_refine_ls_restrained_S_all 1.043
_refine_ls_R_factor_all 0.0888
_refine_ls_R_factor_gt 0.0521
_refine_ls_shift/su_max 0.003
_refine_ls_shift/su_mean 0.000
_refine_ls_structure_factor_coef Fsqd
_refine_ls_weighting_details 'w=1/[\s^2^(Fo^2^)+(0.0951P)^2^+0.7590P] where P=(Fo^2^+2Fc^2^)/3'
_refine_ls_weighting_scheme calc
_refine_ls_wR_factor_gt 0.1427
_refine_ls_wR_factor_ref 0.1636
_reflns_Friedel_coverage 0.000
_reflns_number_gt 2607
_reflns_number_total 4044
_reflns_threshold_expression 'I > 2\s(I)'
_cod_data_source_file c7dt00753a2.cif
_cod_data_source_block 1
_cod_original_cell_volume 7651(10)
_cod_database_code 7042737
_shelx_shelxl_version_number 2016/6
_shelx_space_group_comment
;
The symmetry employed for this shelxl refinement is uniquely defined
by the following loop, which should always be used as a source of
symmetry information in preference to the above space-group names.
They are only intended as comments.
;
_shelx_estimated_absorpt_t_min 0.710
_shelx_estimated_absorpt_t_max 0.745

loop_
_space_group_symop_operation_xyz
'x, y, z'
'-y, x-y, z'
'-x+y, -x, z'
'x+2/3, y+1/3, z+1/3'
'-y+2/3, x-y+1/3, z+1/3'
'-x+y+2/3, -x+1/3, z+1/3'
'x+1/3, y+2/3, z+2/3'
'-y+1/3, x-y+2/3, z+2/3'
'-x+y+1/3, -x+2/3, z+2/3'
'-x, -y, -z'
'y, -x+y, -z'
'x-y, x, -z'
'-x+2/3, -y+1/3, -z+1/3'
'y+2/3, -x+y+1/3, -z+1/3'
'x-y+2/3, x+1/3, -z+1/3'
'-x+1/3, -y+2/3, -z+2/3'
'y+1/3, -x+y+2/3, -z+2/3'
'x-y+1/3, x+2/3, -z+2/3'

loop_
_atom_site_label
_atom_site_type_symbol
_atom_site_fract_x
_atom_site_fract_y
_atom_site_fract_z
_atom_site_U_iso_or_equiv
_atom_site_adp_type
_atom_site_occupancy
_atom_site_site_symmetry_order
_atom_site_calc_flag
_atom_site_refinement_flags_posn
_atom_site_refinement_flags_adp
_atom_site_refinement_flags_occupancy
Zn1 Zn 0.333333 0.666667 0.51857(2) 0.0444(2) Uani 1 3 d S T P
Cu1 Cu 0.44276(4) 0.61405(4) 0.57114(2) 0.0441(2) Uani 1 1 d . . .
O1 O 0.333333 0.666667 0.58412(8) 0.0432(10) Uani 1 3 d S T P
H1 H 0.333330 0.666668 0.602569 0.052 Uiso 1 3 calc R U P
O2 O 0.6315(3) 0.7698(3) 0.57883(5) 0.0639(9) Uani 1 1 d . . .
O3 O 0.4804(2) 0.7281(3) 0.54223(5) 0.0461(7) Uani 1 1 d . . .
O4 O 0.4430(3) 0.8108(3) 0.49537(6) 0.0646(9) Uani 1 1 d . . .
O5 O 0.5048(3) 0.5281(3) 0.55199(5) 0.0592(8) Uani 1 1 d . . .
O6 O 0.4158(3) 0.5208(3) 0.60039(6) 0.0590(8) Uani 1 1 d . . .
O7 O 0.3587(4) 0.4177(4) 0.64375(6) 0.0801(11) Uani 1 1 d . . .
C1 C 0.7028(6) 0.7949(6) 0.60106(10) 0.092(2) Uani 1 1 d . . .
H1A H 0.652893 0.748397 0.614820 0.138 Uiso 1 1 calc R U .
H1B H 0.739177 0.878536 0.605030 0.138 Uiso 1 1 calc R U .
H1C H 0.764030 0.774611 0.598261 0.138 Uiso 1 1 calc R U .
C2 C 0.6751(4) 0.8455(4) 0.55867(8) 0.0472(9) Uani 1 1 d . . .
C3 C 0.7896(4) 0.9414(4) 0.55683(9) 0.0640(12) Uani 1 1 d . . .
H3 H 0.843696 0.957439 0.569872 0.077 Uiso 1 1 calc R U .
C4 C 0.8248(5) 1.0136(5) 0.53590(11) 0.0737(15) Uani 1 1 d . . .
H4 H 0.902845 1.077299 0.534701 0.088 Uiso 1 1 calc R U .
C5 C 0.7457(5) 0.9922(4) 0.51691(9) 0.0647(13) Uani 1 1 d . . .
H5 H 0.769935 1.042272 0.502919 0.078 Uiso 1 1 calc R U .
C6 C 0.6261(4) 0.8939(4) 0.51824(8) 0.0477(9) Uani 1 1 d . . .
C7 C 0.5906(3) 0.8198(3) 0.53928(7) 0.0418(9) Uani 1 1 d . . .
C8 C 0.5479(5) 0.8836(4) 0.49810(9) 0.0608(12) Uani 1 1 d . . .
H8 H 0.582344 0.940590 0.485411 0.073 Uiso 1 1 calc R U .
C9 C 0.5026(4) 0.4356(5) 0.55973(8) 0.0568(11) Uani 1 1 d . . .
H9 H 0.527328 0.397940 0.548241 0.068 Uiso 1 1 calc R U .
C10 C 0.4677(4) 0.3808(4) 0.58340(9) 0.0554(11) Uani 1 1 d . . .
C11 C 0.4786(6) 0.2784(5) 0.58815(14) 0.093(2) Uani 1 1 d . . .
H11 H 0.502973 0.245487 0.575485 0.112 Uiso 1 1 calc R U .
C12 C 0.4529(8) 0.2293(6) 0.61153(16) 0.121(3) Uani 1 1 d . . .
H12 H 0.461562 0.163129 0.614696 0.145 Uiso 1 1 calc R U .
C13 C 0.4149(6) 0.2730(6) 0.63049(12) 0.099(2) Uani 1 1 d . . .
H13 H 0.400830 0.238040 0.646361 0.119 Uiso 1 1 calc R U .
C14 C 0.3971(5) 0.3681(5) 0.62647(10) 0.0685(14) Uani 1 1 d . . .
C15 C 0.4276(4) 0.4280(4) 0.60245(8) 0.0508(10) Uani 1 1 d . . .
C16 C 0.3214(7) 0.3599(8) 0.66788(11) 0.113(3) Uani 1 1 d . . .
H16A H 0.256067 0.279765 0.665650 0.170 Uiso 1 1 calc R U .
H16B H 0.296101 0.403942 0.678327 0.170 Uiso 1 1 calc R U .
H16C H 0.387169 0.357565 0.675769 0.170 Uiso 1 1 calc R U .
Cl1 Cl 1.000000 1.000000 0.63377(5) 0.0776(6) Uani 1 3 d S T P
O9 O 0.9336(10) 0.8876(6) 0.64233(14) 0.237(5) Uani 1 1 d . . .
O10 O 1.000000 1.000000 0.60640(14) 0.102(2) Uani 1 3 d S T P
O8 O 0.333333 0.666667 0.63528(17) 0.157(4) Uani 1 3 d S T P
H8A H 0.323480 0.708860 0.646227 0.236 Uiso 0.3333 1 d R U P
H8B H 0.315860 0.599400 0.641647 0.236 Uiso 0.3333 1 d R U P

loop_
_atom_site_aniso_label
_atom_site_aniso_U_11
_atom_site_aniso_U_22
_atom_site_aniso_U_33
_atom_site_aniso_U_23
_atom_site_aniso_U_13
_atom_site_aniso_U_12
Zn1 0.0509(3) 0.0509(3) 0.0313(4) 0.000 0.000 0.02546(16)
Cu1 0.0482(3) 0.0522(3) 0.0357(3) 0.0110(2) 0.0059(2) 0.0279(2)
O1 0.0495(16) 0.0495(16) 0.031(2) 0.000 0.000 0.0247(8)
O2 0.0533(18) 0.081(2) 0.0444(17) 0.0123(15) -0.0081(14) 0.0238(17)
O3 0.0420(15) 0.0530(16) 0.0397(15) 0.0122(12) -0.0001(11) 0.0211(13)
O4 0.070(2) 0.071(2) 0.0469(18) 0.0179(15) -0.0056(15) 0.0308(19)
O5 0.067(2) 0.081(2) 0.0453(17) 0.0110(15) 0.0127(14) 0.0484(18)
O6 0.079(2) 0.0649(19) 0.0436(17) 0.0175(14) 0.0140(15) 0.0436(18)
O7 0.105(3) 0.105(3) 0.0474(18) 0.0302(19) 0.0211(19) 0.065(3)
C1 0.085(4) 0.113(5) 0.057(3) 0.014(3) -0.024(3) 0.035(4)
C2 0.047(2) 0.054(2) 0.044(2) 0.0025(18) -0.0022(18) 0.028(2)
C3 0.054(3) 0.070(3) 0.064(3) 0.000(2) -0.009(2) 0.028(2)
C4 0.052(3) 0.064(3) 0.089(4) 0.016(3) 0.005(3) 0.016(2)
C5 0.069(3) 0.051(3) 0.061(3) 0.019(2) 0.015(2) 0.020(2)
C6 0.051(2) 0.045(2) 0.049(2) 0.0085(18) 0.0095(19) 0.0248(19)
C7 0.044(2) 0.045(2) 0.041(2) 0.0014(17) 0.0035(16) 0.0259(19)
C8 0.072(3) 0.055(3) 0.052(3) 0.022(2) 0.006(2) 0.030(3)
C9 0.058(3) 0.078(3) 0.051(2) -0.002(2) 0.002(2) 0.046(3)
C10 0.059(3) 0.058(3) 0.060(3) 0.010(2) 0.005(2) 0.037(2)
C11 0.124(5) 0.078(4) 0.103(5) 0.025(3) 0.032(4) 0.070(4)
C12 0.180(8) 0.105(5) 0.130(7) 0.047(5) 0.050(6) 0.109(6)
C13 0.134(6) 0.099(5) 0.089(4) 0.054(4) 0.037(4) 0.075(5)
C14 0.074(3) 0.078(3) 0.057(3) 0.032(3) 0.013(3) 0.041(3)
C15 0.044(2) 0.060(3) 0.050(2) 0.015(2) 0.0012(18) 0.027(2)
C16 0.142(6) 0.153(7) 0.062(4) 0.051(4) 0.027(4) 0.087(6)
Cl1 0.0785(10) 0.0785(10) 0.0757(15) 0.000 0.000 0.0393(5)
O9 0.326(12) 0.121(5) 0.132(5) 0.060(4) -0.009(7) 0.014(6)
O10 0.114(4) 0.114(4) 0.076(5) 0.000 0.000 0.0572(19)
O8 0.196(7) 0.196(7) 0.080(6) 0.000 0.000 0.098(3)

loop_
_atom_type_symbol
_atom_type_description
_atom_type_scat_dispersion_real
_atom_type_scat_dispersion_imag
_atom_type_scat_source
C C 0.0033 0.0016 'International Tables Vol C Tables 4.2.6.8 and 6.1.1.4'
H H 0.0000 0.0000 'International Tables Vol C Tables 4.2.6.8 and 6.1.1.4'
Cl Cl 0.1484 0.1585 'International Tables Vol C Tables 4.2.6.8 and 6.1.1.4'
Cu Cu 0.3201 1.2651 'International Tables Vol C Tables 4.2.6.8 and 6.1.1.4'
O O 0.0106 0.0060 'International Tables Vol C Tables 4.2.6.8 and 6.1.1.4'
Zn Zn 0.2839 1.4301 'International Tables Vol C Tables 4.2.6.8 and 6.1.1.4'

loop_
_geom_angle_atom_site_label_1
_geom_angle_atom_site_label_2
_geom_angle_atom_site_label_3
_geom_angle
_geom_angle_site_symmetry_1
_geom_angle_site_symmetry_3
O3 Zn1 O3 87.10(11) 2_665 3_565
O3 Zn1 O3 87.10(11) 2_665 .
O3 Zn1 O3 87.10(11) 3_565 .
O3 Zn1 O4 98.79(13) 2_665 .
O3 Zn1 O4 170.87(12) 3_565 .
O3 Zn1 O4 86.25(12) . .
O3 Zn1 O4 86.25(12) 2_665 2_665
O3 Zn1 O4 98.79(14) 3_565 2_665
O3 Zn1 O4 170.87(12) . 2_665
O4 Zn1 O4 88.60(14) . 2_665
O3 Zn1 O4 170.87(13) 2_665 3_565
O3 Zn1 O4 86.25(12) 3_565 3_565
O3 Zn1 O4 98.79(13) . 3_565
O4 Zn1 O4 88.60(14) . 3_565
O4 Zn1 O4 88.60(14) 2_665 3_565
O6 Cu1 O5 93.70(13) . .
O6 Cu1 O1 89.75(15) . .
O5 Cu1 O1 161.38(13) . .
O6 Cu1 O3 174.18(14) . .
O5 Cu1 O3 89.98(12) . .
O1 Cu1 O3 88.18(13) . .
O6 Cu1 O2 100.87(13) . .
O5 Cu1 O2 91.91(14) . .
O1 Cu1 O2 105.41(10) . .
O3 Cu1 O2 74.47(11) . .
Cu1 O1 Cu1 108.43(12) 2_665 3_565
Cu1 O1 Cu1 108.43(12) 2_665 .
Cu1 O1 Cu1 108.43(13) 3_565 .
Cu1 O1 H1 110.5 2_665 .
Cu1 O1 H1 110.5 3_565 .
Cu1 O1 H1 110.5 . .
C2 O2 C1 119.8(4) . .
C2 O2 Cu1 111.3(2) . .
C1 O2 Cu1 128.8(3) . .
C7 O3 Cu1 120.1(2) . .
C7 O3 Zn1 129.5(2) . .
Cu1 O3 Zn1 110.05(13) . .
C8 O4 Zn1 128.2(3) . .
C9 O5 Cu1 123.5(3) . .
C15 O6 Cu1 126.4(3) . .
C14 O7 C16 118.0(5) . .
O2 C1 H1A 109.5 . .
O2 C1 H1B 109.5 . .
H1A C1 H1B 109.5 . .
O2 C1 H1C 109.5 . .
H1A C1 H1C 109.5 . .
H1B C1 H1C 109.5 . .
O2 C2 C3 124.8(4) . .
O2 C2 C7 114.2(4) . .
C3 C2 C7 120.9(4) . .
C4 C3 C2 120.6(5) . .
C4 C3 H3 119.7 . .
C2 C3 H3 119.7 . .
C5 C4 C3 120.2(5) . .
C5 C4 H4 119.9 . .
C3 C4 H4 119.9 . .
C4 C5 C6 120.7(4) . .
C4 C5 H5 119.6 . .
C6 C5 H5 119.6 . .
C7 C6 C5 119.2(4) . .
C7 C6 C8 124.2(4) . .
C5 C6 C8 116.4(4) . .
O3 C7 C6 123.0(4) . .
O3 C7 C2 118.6(3) . .
C6 C7 C2 118.3(4) . .
O4 C8 C6 128.7(4) . .
O4 C8 H8 115.7 . .
C6 C8 H8 115.7 . .
O5 C9 C10 128.7(4) . .
O5 C9 H9 115.6 . .
C10 C9 H9 115.6 . .
C9 C10 C15 121.5(4) . .
C9 C10 C11 118.2(5) . .
C15 C10 C11 120.2(5) . .
C12 C11 C10 118.8(6) . .
C12 C11 H11 120.6 . .
C10 C11 H11 120.6 . .
C11 C12 C13 122.7(6) . .
C11 C12 H12 118.7 . .
C13 C12 H12 118.7 . .
C12 C13 C14 120.7(5) . .
C12 C13 H13 119.6 . .
C14 C13 H13 119.6 . .
O7 C14 C13 125.7(5) . .
O7 C14 C15 114.6(4) . .
C13 C14 C15 119.6(5) . .
O6 C15 C10 125.6(4) . .
O6 C15 C14 116.5(4) . .
C10 C15 C14 117.9(4) . .
O7 C16 H16A 109.5 . .
O7 C16 H16B 109.5 . .
H16A C16 H16B 109.5 . .
O7 C16 H16C 109.5 . .
H16A C16 H16C 109.5 . .
H16B C16 H16C 109.5 . .
O9 Cl1 O9 109.1(4) . 3_675
O9 Cl1 O9 109.1(4) . 2_765
O9 Cl1 O9 109.1(4) 3_675 2_765
O9 Cl1 O10 109.8(4) . .
O9 Cl1 O10 109.8(4) 3_675 .
O9 Cl1 O10 109.8(4) 2_765 .
H8A O8 H8B 109.5 . .
H8A O8 H8A 78.1 . 2_665
H8B O8 H8A 35.1 . 2_665
H8A O8 H8A 78.1 . 3_565
H8B O8 H8A 70.5 . 3_565
H8A O8 H8A 78.1 2_665 3_565
H8A O8 H8B 70.5 . 2_665
H8B O8 H8B 105.2 . 2_665
H8A O8 H8B 109.5 2_665 2_665
H8A O8 H8B 35.1 3_565 2_665
H8A O8 H8B 35.1 . 3_565
H8B O8 H8B 105.2 . 3_565
H8A O8 H8B 70.5 2_665 3_565
H8A O8 H8B 109.5 3_565 3_565
H8B O8 H8B 105.2 2_665 3_565

loop_
_geom_bond_atom_site_label_1
_geom_bond_atom_site_label_2
_geom_bond_distance
_geom_bond_site_symmetry_2
Zn1 O3 2.074(3) 2_665
Zn1 O3 2.074(3) 3_565
Zn1 O3 2.074(3) .
Zn1 O4 2.084(3) .
Zn1 O4 2.084(3) 2_665
Zn1 O4 2.084(3) 3_565
Cu1 O6 1.888(3) .
Cu1 O5 1.947(3) .
Cu1 O1 1.9710(19) .
Cu1 O3 2.011(3) .
Cu1 O2 2.288(3) .
O1 H1 0.9800 .
O2 C2 1.366(5) .
O2 C1 1.431(6) .
O3 C7 1.326(5) .
O4 C8 1.210(6) .
O5 C9 1.249(6) .
O6 C15 1.284(5) .
O7 C14 1.346(7) .
O7 C16 1.439(6) .
C1 H1A 0.9600 .
C1 H1B 0.9600 .
C1 H1C 0.9600 .
C2 C3 1.376(7) .
C2 C7 1.413(6) .
C3 C4 1.374(7) .
C3 H3 0.9300 .
C4 C5 1.361(7) .
C4 H4 0.9300 .
C5 C6 1.427(7) .
C5 H5 0.9300 .
C6 C7 1.391(5) .
C6 C8 1.430(6) .
C8 H8 0.9300 .
C9 C10 1.402(6) .
C9 H9 0.9300 .
C10 C15 1.406(6) .
C10 C11 1.419(7) .
C11 C12 1.357(10) .
C11 H11 0.9300 .
C12 C13 1.359(9) .
C12 H12 0.9300 .
C13 C14 1.374(8) .
C13 H13 0.9300 .
C14 C15 1.440(6) .
C16 H16A 0.9600 .
C16 H16B 0.9600 .
C16 H16C 0.9600 .
Cl1 O9 1.342(6) .
Cl1 O9 1.342(6) 3_675
Cl1 O9 1.342(6) 2_765
Cl1 O10 1.454(8) .
O8 H8A 0.8484 .
O8 H8B 0.8499 .
O8 H8A 0.8485 2_665
O8 H8A 0.8484 3_565
O8 H8B 0.8498 2_665
O8 H8B 0.8498 3_565
